data_4330294
loop_
_publ_author_name
'Ionut Mihalcea'
'Christophe Volkringer'
'Natacha Henry'
'Thierry Loiseau'

_publ_section_title
;
 Series of Mixed Uranyl-Lanthanide (Ce, Nd) Organic Coordination Polymers
 with Aromatic Polycarboxylates Linkers
;
_journal_name_full 'Inorganic Chemistry'
_journal_page_first 9610
_journal_page_last 9618
_journal_paper_doi 10.1021/ic3005757
_journal_volume 51
_journal_year 2012
_chemical_formula_moiety '2(Ce 3+).  3(U O2 2+).  3(C10 O8 H2 4-).  12(H2 O) ;  5(H2 O)'
_chemical_formula_sum 'C30 H6 Ce2 O47 U3'
_chemical_formula_weight 2112.7
_space_group_IT_number 2
_symmetry_cell_setting triclinic
_symmetry_Int_Tables_number 2
_symmetry_space_group_name_Hall '-P 1'
_symmetry_space_group_name_H-M 'P -1'
_cell_angle_alpha 69.5020(5)
_cell_angle_beta 80.0490(6)
_cell_angle_gamma 62.2530(5)
_cell_formula_units_Z 1
_cell_length_a 10.9229(2)
_cell_length_b 11.5371(3)
_cell_length_c 13.4516(3)
_cell_measurement_reflns_used 9918
_cell_measurement_temperature 293
_cell_measurement_theta_max 31.496
_cell_measurement_theta_min 2.642
_cell_volume 1405.14(6)
_diffrn_ambient_temperature 293
_diffrn_measured_fraction_theta_full 0.99
_diffrn_measured_fraction_theta_max 0.99
_diffrn_radiation_source 'x-ray tube'
_diffrn_radiation_type 'Mo K\a'
_diffrn_radiation_wavelength 0.71069
_diffrn_reflns_av_R_equivalents 0.0352
_diffrn_reflns_av_sigmaI/netI 0.0309
_diffrn_reflns_limit_h_max 15
_diffrn_reflns_limit_h_min -15
_diffrn_reflns_limit_k_max 16
_diffrn_reflns_limit_k_min -16
_diffrn_reflns_limit_l_max 19
_diffrn_reflns_limit_l_min -19
_diffrn_reflns_number 37593
_diffrn_reflns_theta_full 30.98
_diffrn_reflns_theta_max 30.98
_diffrn_reflns_theta_min 1.62
_exptl_absorpt_coefficient_mu 10.318
_exptl_absorpt_correction_T_max 0.79
_exptl_absorpt_correction_T_min 0.25
_exptl_absorpt_correction_type empirical
_exptl_absorpt_process_details sadabs
_exptl_crystal_colour yellow
_exptl_crystal_density_diffrn 2.4958
_exptl_crystal_description palet
_exptl_crystal_F_000 954
_exptl_crystal_size_max 0.260
_exptl_crystal_size_mid 0.111
_exptl_crystal_size_min 0.04
_refine_diff_density_max 5.77
_refine_diff_density_min -4.00
_refine_ls_extinction_method none
_refine_ls_goodness_of_fit_gt 2.51
_refine_ls_goodness_of_fit_ref 2.38
_refine_ls_hydrogen_treatment constr
_refine_ls_number_constraints 13
_refine_ls_number_parameters 364
_refine_ls_number_reflns 8899
_refine_ls_number_restraints 0
_refine_ls_R_factor_all 0.0380
_refine_ls_R_factor_gt 0.0332
_refine_ls_shift/su_max 0.0395
_refine_ls_shift/su_mean 0.0016
_refine_ls_structure_factor_coef F
_refine_ls_weighting_details w=1/(\s^2^(F)+0.0001F^2^)
_refine_ls_weighting_scheme sigma
_refine_ls_wR_factor_gt 0.0500
_refine_ls_wR_factor_ref 0.0505
_reflns_number_gt 7872
_reflns_number_total 8899
_reflns_threshold_expression I>3\s(I)
_cod_data_source_file ic3005757_si_003.cif
_cod_data_source_block I
_cod_database_code 4330294
_cod_database_fobs_code 4330294

loop_
_symmetry_equiv_pos_site_id
_symmetry_equiv_pos_as_xyz
1 x,y,z
2 -x,-y,-z

loop_
_atom_site_label
_atom_site_type_symbol
_atom_site_fract_x
_atom_site_fract_y
_atom_site_fract_z
_atom_site_adp_type
_atom_site_U_iso_or_equiv
_atom_site_symmetry_multiplicity
_atom_site_occupancy
_atom_site_calc_flag
U1 U 1 -0.5 0.5 Uani 0.01518(9) 4 1 d
U2 U 0.632024(16) -0.298097(15) -0.166745(14) Uani 0.01575(7) 2 1 d
Ce1a Ce 0.37791(4) -0.21477(5) 0.22467(3) Uiso 0.01691(9) 2 0.8751(10) d
Ce1b Ce 0.3455(3) -0.1603(3) 0.2100(2) Uiso 0.01691(9) 2 0.1249(10) d
O81 O 1.0995(3) -0.3567(3) 0.3774(3) Uani 0.0185(14) 2 1 d
O82b O 0.5065(4) -0.3079(3) -0.2867(3) Uani 0.0214(15) 2 1 d
O101 O 0.6896(4) -0.2167(3) -0.0537(3) Uani 0.0235(15) 2 1 d
O92 O 0.5720(4) 0.0912(3) 0.1729(3) Uani 0.0234(15) 2 1 d
O71 O 1.2260(4) -0.4827(4) 0.2042(4) Uani 0.0304(17) 2 1 d
O22u O 0.5497(4) -0.3819(3) -0.0611(3) Uani 0.0261(16) 2 1 d
O11u O 0.9398(4) -0.5023(4) 0.3875(3) Uani 0.0271(17) 2 1 d
O21u O 0.7146(4) -0.2163(4) -0.2705(3) Uani 0.0276(17) 2 1 d
O72b O 0.7389(4) -0.3683(4) -0.4686(4) Uani 0.0385(19) 2 1 d
O82 O 1.1429(4) -0.2062(3) 0.2399(3) Uani 0.0237(15) 2 1 d
O71b O 0.8570(4) -0.2496(4) -0.5224(4) Uani 0.0286(17) 2 1 d
O91 O 0.4833(4) -0.0600(4) 0.2260(4) Uani 0.0329(19) 2 1 d
O72 O 1.1417(4) -0.5281(4) 0.0945(4) Uani 0.039(2) 2 1 d
O4w O 0.3730(4) -0.4128(4) 0.3820(4) Uani 0.0361(19) 2 1 d
O1w O 0.2004(5) 0.0308(5) 0.1631(5) Uani 0.051(2) 2 1 d
O5w O 0.5026(6) -0.4354(5) 0.1723(4) Uani 0.049(3) 2 1 d
O2w O 0.6105(5) -0.3613(5) 0.3228(5) Uani 0.058(3) 2 1 d
O6w O 0.2866(6) -0.1722(7) 0.0405(5) Uani 0.062(3) 2 1 d
O81b O 0.4238(5) -0.2968(4) -0.4300(4) Uani 0.034(2) 2 1 d
C9 C 0.5806(5) -0.0276(4) 0.1905(4) Uani 0.0176(18) 2 1 d
C8 C 1.0791(4) -0.2766(4) 0.2832(4) Uani 0.0142(17) 2 1 d
C2 C 0.9650(5) -0.2574(4) 0.2205(4) Uani 0.0141(16) 2 1 d
C4 C 0.7219(5) -0.1343(4) 0.1716(4) Uani 0.0155(17) 2 1 d
C1 C 0.9901(5) -0.3373(4) 0.1549(4) Uani 0.0162(17) 2 1 d
C5 C 0.7486(5) -0.2138(4) 0.1042(4) Uani 0.0157(17) 2 1 d
C3 C 0.8305(5) -0.1546(4) 0.2266(4) Uani 0.0168(18) 2 1 d
C7b C 0.7444(5) -0.2545(5) -0.4960(4) Uani 0.0205(19) 2 1 d
C8b C 0.4748(5) -0.2536(4) -0.3851(4) Uani 0.0185(18) 2 1 d
C7 C 1.1264(5) -0.4550(5) 0.1505(5) Uani 0.022(2) 2 1 d
C10 C 0.6431(5) -0.1981(4) 0.0376(4) Uani 0.0180(18) 2 1 d
C3b C 0.3786(5) 0.0002(4) -0.4522(4) Uani 0.0194(19) 2 1 d
C1b C 0.6155(5) -0.1246(4) -0.4966(4) Uani 0.0176(18) 2 1 d
C2b C 0.4925(5) -0.1256(4) -0.4463(4) Uani 0.0173(18) 2 1 d
C6 C 0.8818(5) -0.3111(4) 0.0960(4) Uani 0.0197(19) 2 1 d
O7w O 0.2168(11) 0.6178(10) 0.6851(8) Uiso 0.122(3) 2 1 d
O9w O -0.0617(15) 0.8690(14) 0.5932(12) Uiso 0.079(4) 2 0.5 d
O8w O 0.0509(16) 0.9022(15) 0.9246(13) Uiso 0.086(4) 2 0.5 d
O10w O 0.065(2) -0.009(2) 0.6329(17) Uiso 0.120(6) 2 0.5 d
O102 O 0.5238(4) -0.1728(5) 0.0673(4) Uani 0.034(2) 2 1 d
O3w O 0.2880(5) -0.1341(4) 0.3848(4) Uani 0.042(2) 2 1 d
H1c3 H 0.813307 -0.097359 0.269608 Uiso 0.0202 2 1 d
H1c3b H 0.29301 0.000748 -0.419552 Uiso 0.0233 2 1 d
H1c6 H 0.900621 -0.362679 0.048074 Uiso 0.0237 2 1 d

loop_
_atom_site_aniso_label
_atom_site_aniso_type_symbol
_atom_site_aniso_U_11
_atom_site_aniso_U_22
_atom_site_aniso_U_33
_atom_site_aniso_U_12
_atom_site_aniso_U_13
_atom_site_aniso_U_23
U1 U 0.01302(11) 0.01148(10) 0.01746(13) -0.00350(8) 0.00023(9) -0.00327(9)
U2 U 0.01300(9) 0.01405(8) 0.01741(10) -0.00088(6) -0.00167(7) -0.00813(7)
O81 O 0.0135(15) 0.0195(15) 0.0180(18) -0.0051(12) -0.0014(14) -0.0029(13)
O82b O 0.0246(18) 0.0215(16) 0.0193(19) -0.0118(14) -0.0044(15) -0.0035(14)
O101 O 0.0209(17) 0.0249(17) 0.024(2) -0.0041(14) -0.0032(16) -0.0140(15)
O92 O 0.0141(16) 0.0138(14) 0.040(2) -0.0008(12) -0.0032(17) -0.0118(15)
O71 O 0.0197(18) 0.0256(18) 0.041(3) 0.0055(14) -0.0106(19) -0.0213(18)
O22u O 0.033(2) 0.0201(16) 0.021(2) -0.0103(15) 0.0020(17) -0.0049(15)
O11u O 0.033(2) 0.0262(17) 0.023(2) -0.0133(16) -0.0045(17) -0.0058(15)
O21u O 0.026(2) 0.035(2) 0.026(2) -0.0150(16) 0.0068(17) -0.0147(17)
O72b O 0.025(2) 0.0139(16) 0.064(3) -0.0028(14) 0.011(2) -0.0116(18)
O82 O 0.0192(17) 0.0231(16) 0.028(2) -0.0121(14) -0.0027(16) -0.0024(15)
O71b O 0.0155(17) 0.0185(16) 0.043(3) -0.0004(13) 0.0070(17) -0.0129(17)
O91 O 0.0193(18) 0.0275(18) 0.058(3) -0.0116(15) 0.006(2) -0.022(2)
O72 O 0.026(2) 0.033(2) 0.053(3) 0.0115(16) -0.019(2) -0.032(2)
O4w O 0.031(2) 0.0299(19) 0.040(3) -0.0138(17) -0.005(2) 0.0013(18)
O1w O 0.033(2) 0.039(2) 0.067(4) -0.017(2) -0.019(3) 0.010(2)
O5w O 0.067(3) 0.037(2) 0.048(3) -0.025(2) 0.012(3) -0.022(2)
O2w O 0.034(3) 0.050(3) 0.079(4) -0.020(2) -0.017(3) 0.004(3)
O6w O 0.039(3) 0.120(5) 0.033(3) -0.041(3) -0.003(2) -0.020(3)
O81b O 0.050(3) 0.0268(18) 0.035(3) -0.0209(18) -0.016(2) -0.0075(17)
C9 C 0.012(2) 0.0155(19) 0.024(3) -0.0004(15) -0.0044(19) -0.0101(18)
C8 C 0.0089(18) 0.0152(18) 0.017(2) -0.0034(15) 0.0034(16) -0.0073(17)
C2 C 0.0132(19) 0.0108(17) 0.015(2) -0.0029(15) -0.0018(17) -0.0032(16)
C4 C 0.0117(19) 0.0129(18) 0.019(2) -0.0029(15) -0.0009(18) -0.0051(17)
C1 C 0.0104(19) 0.0149(18) 0.020(2) -0.0011(15) -0.0015(18) -0.0069(17)
C5 C 0.016(2) 0.0121(17) 0.018(2) -0.0028(15) -0.0053(18) -0.0056(16)
C3 C 0.015(2) 0.0156(18) 0.021(3) -0.0048(16) -0.0020(19) -0.0084(17)
C7b C 0.015(2) 0.017(2) 0.020(3) -0.0005(17) 0.0022(19) -0.0053(18)
C8b C 0.015(2) 0.0171(19) 0.021(3) -0.0036(16) -0.0009(19) -0.0072(18)
C7 C 0.015(2) 0.020(2) 0.028(3) -0.0008(17) -0.005(2) -0.010(2)
C10 C 0.018(2) 0.0129(18) 0.022(3) -0.0044(16) -0.006(2) -0.0044(17)
C3b C 0.017(2) 0.0135(18) 0.022(3) -0.0037(16) 0.000(2) -0.0037(18)
C1b C 0.019(2) 0.0101(17) 0.016(2) -0.0012(16) -0.0012(19) -0.0035(16)
C2b C 0.018(2) 0.0141(18) 0.017(2) -0.0028(16) -0.0023(19) -0.0056(17)
C6 C 0.016(2) 0.019(2) 0.023(3) -0.0008(17) -0.002(2) -0.0137(19)
O102 O 0.0193(19) 0.059(3) 0.027(2) -0.0196(18) 0.0039(17) -0.016(2)
O3w O 0.060(3) 0.038(2) 0.025(3) -0.015(2) -0.007(2) -0.0116(19)

loop_
_atom_type_symbol
_atom_type_scat_dispersion_real
_atom_type_scat_dispersion_imag
_atom_type_scat_source
_atom_type_scat_Cromer_Mann_a1
_atom_type_scat_Cromer_Mann_b1
_atom_type_scat_Cromer_Mann_a2
_atom_type_scat_Cromer_Mann_b2
_atom_type_scat_Cromer_Mann_a3
_atom_type_scat_Cromer_Mann_b3
_atom_type_scat_Cromer_Mann_a4
_atom_type_scat_Cromer_Mann_b4
_atom_type_scat_Cromer_Mann_c
C 0.0033 0.0016 'International Tables Vol C tables 4.2.6.8 and 6.1.1.4' 2.31 20.843901 1.02 10.2075 1.5886 0.5687 0.865 51.651199 0.2156
H 0.0000 0.0000 'International Tables Vol C tables 4.2.6.8 and 6.1.1.4' 0.493002 10.5109 0.322912 26.1257 0.140191 3.14236 0.04081 57.799702 0.003038
O 0.0106 0.0060 'International Tables Vol C tables 4.2.6.8 and 6.1.1.4' 3.0485 13.2771 2.2868 5.7011 1.5463 0.3239 0.867 32.908901 0.2508
U -9.6767 9.6646 'International Tables Vol C tables 4.2.6.8 and 6.1.1.4' 36.0228 0.5293 23.4128 3.3253 14.9491 16.092699 4.188 100.612999 13.3966
Ce -0.2486 2.6331 'International Tables Vol C tables 4.2.6.8 and 6.1.1.4' 21.167101 2.81219 19.769501 0.226836 11.8513 17.608299 3.33049 127.112999 1.8626

loop_
_geom_angle_atom_site_label_1
_geom_angle_atom_site_label_2
_geom_angle_atom_site_label_3
_geom_angle_site_symmetry_1
_geom_angle_site_symmetry_3
_geom_angle
O81 U1 O81 . 2_746 180.0(5)
O81 U1 O11u . . 86.50(18)
O81 U1 O11u . 2_746 93.50(18)
O81 U1 O72b . 1_556 113.35(11)
O81 U1 O72b . 2_745 66.65(11)
O81 U1 O71b . 1_556 66.61(12)
O81 U1 O71b . 2_745 113.39(12)
O81 U1 C7b . 1_556 89.63(13)
O81 U1 C7b . 2_745 90.37(13)
O81 U1 O11u 2_746 . 93.50(18)
O81 U1 O11u 2_746 2_746 86.50(18)
O81 U1 O72b 2_746 1_556 66.65(11)
O81 U1 O72b 2_746 2_745 113.35(11)
O81 U1 O71b 2_746 1_556 113.39(12)
O81 U1 O71b 2_746 2_745 66.61(12)
O81 U1 C7b 2_746 1_556 90.37(13)
O81 U1 C7b 2_746 2_745 89.63(13)
O11u U1 O11u . 2_746 180.0(5)
O11u U1 O72b . 1_556 81.70(18)
O11u U1 O72b . 2_745 98.30(18)
O11u U1 O71b . 1_556 97.09(16)
O11u U1 O71b . 2_745 82.91(16)
O11u U1 C7b . 1_556 89.22(17)
O11u U1 C7b . 2_745 90.78(17)
O11u U1 O72b 2_746 1_556 98.30(18)
O11u U1 O72b 2_746 2_745 81.70(18)
O11u U1 O71b 2_746 1_556 82.91(16)
O11u U1 O71b 2_746 2_745 97.09(16)
O11u U1 C7b 2_746 1_556 90.78(17)
O11u U1 C7b 2_746 2_745 89.22(17)
O72b U1 O72b 1_556 2_745 180.0(5)
O72b U1 O71b 1_556 1_556 50.58(15)
O72b U1 O71b 1_556 2_745 129.42(15)
O72b U1 C7b 1_556 1_556 25.58(16)
O72b U1 C7b 1_556 2_745 154.42(16)
O72b U1 O71b 2_745 1_556 129.42(15)
O72b U1 O71b 2_745 2_745 50.58(15)
O72b U1 C7b 2_745 1_556 154.42(16)
O72b U1 C7b 2_745 2_745 25.58(16)
O71b U1 O71b 1_556 2_745 180.0(5)
O71b U1 C7b 1_556 1_556 25.00(16)
O71b U1 C7b 1_556 2_745 155.00(16)
O71b U1 C7b 2_745 1_556 155.00(16)
O71b U1 C7b 2_745 2_745 25.00(16)
C7b U1 C7b 1_556 2_745 180.0(5)
O82b U2 O101 . . 160.35(10)
O82b U2 O92 . 2_655 81.68(15)
O82b U2 O71 . 2_745 73.48(14)
O82b U2 O22u . . 88.40(19)
O82b U2 O21u . . 91.9(2)
O82b U2 O72 . 2_745 126.51(16)
O82b U2 C9 . 2_655 92.88(13)
O82b U2 C7 . 2_745 100.08(17)
O82b U2 C10 . . 150.77(11)
O101 U2 O92 . 2_655 78.71(14)
O101 U2 O71 . 2_745 126.17(14)
O101 U2 O22u . . 91.6(2)
O101 U2 O21u . . 88.2(2)
O101 U2 O72 . 2_745 73.15(16)
O101 U2 C9 . 2_655 67.79(13)
O101 U2 C7 . 2_745 99.56(17)
O101 U2 C10 . . 16.03(13)
O92 U2 O71 2_655 2_745 154.88(17)
O92 U2 O22u 2_655 . 86.44(14)
O92 U2 O21u 2_655 . 93.96(14)
O92 U2 O72 2_655 2_745 151.60(18)
O92 U2 C9 2_655 2_655 17.74(15)
O92 U2 C7 2_655 2_745 177.65(17)
O92 U2 C10 2_655 . 72.57(14)
O71 U2 O22u 2_745 . 89.11(16)
O71 U2 O21u 2_745 . 90.64(17)
O71 U2 O72 2_745 2_745 53.02(18)
O71 U2 C9 2_745 2_655 163.20(14)
O71 U2 C7 2_745 2_745 26.69(19)
O71 U2 C10 2_745 . 130.16(13)
O22u U2 O21u . . 179.53(17)
O22u U2 O72 . 2_745 90.61(16)
O22u U2 C9 . 2_655 100.50(14)
O22u U2 C7 . 2_745 92.05(15)
O22u U2 C10 . . 76.62(19)
O21u U2 O72 . 2_745 88.93(15)
O21u U2 C9 . 2_655 79.84(15)
O21u U2 C7 . 2_745 87.55(15)
O21u U2 C10 . . 103.2(2)
O72 U2 C9 2_745 2_655 139.53(18)
O72 U2 C7 2_745 2_745 26.5(2)
O72 U2 C10 2_745 . 79.26(15)
C9 U2 C7 2_655 2_745 162.22(17)
C9 U2 C10 2_655 . 66.04(12)
C7 U2 C10 2_745 . 105.34(16)
Ce1b Ce1a O82 . 1_455 78.1(4)
Ce1b Ce1a O91 . . 64.3(4)
Ce1b Ce1a O4w . . 136.0(3)
Ce1b Ce1a O1w . . 7.6(4)
Ce1b Ce1a O5w . . 143.7(4)
Ce1b Ce1a O2w . . 133.8(4)
Ce1b Ce1a O6w . . 74.2(4)
Ce1b Ce1a C9 . . 70.3(4)
Ce1b Ce1a C8 . 1_455 90.0(4)
Ce1b Ce1a C10 . . 93.1(3)
Ce1b Ce1a O102 . . 84.8(3)
Ce1b Ce1a O3w . . 73.8(3)
O82 Ce1a O91 1_455 . 137.72(12)
O82 Ce1a O4w 1_455 . 71.12(13)
O82 Ce1a O1w 1_455 . 70.53(16)
O82 Ce1a O5w 1_455 . 95.69(18)
O82 Ce1a O2w 1_455 . 138.86(15)
O82 Ce1a O6w 1_455 . 67.81(17)
O82 Ce1a C9 1_455 . 147.20(10)
O82 Ce1a C8 1_455 1_455 12.36(9)
O82 Ce1a C10 1_455 . 141.46(14)
O82 Ce1a O102 1_455 . 130.79(16)
O82 Ce1a O3w 1_455 . 80.36(18)
O91 Ce1a O4w . . 124.54(17)
O91 Ce1a O1w . . 71.23(17)
O91 Ce1a O5w . . 125.98(17)
O91 Ce1a O2w . . 70.19(16)
O91 Ce1a O6w . . 115.9(2)
O91 Ce1a C9 . . 11.64(13)
O91 Ce1a C8 . 1_455 145.79(12)
O91 Ce1a C10 . . 62.88(15)
O91 Ce1a O102 . . 66.40(18)
O91 Ce1a O3w . . 71.44(18)
O4w Ce1a O1w . . 130.02(15)
O4w Ce1a O5w . . 71.50(16)
O4w Ce1a O2w . . 67.75(17)
O4w Ce1a O6w . . 119.3(2)
O4w Ce1a C9 . . 128.01(15)
O4w Ce1a C8 . 1_455 59.25(13)
O4w Ce1a C10 . . 130.36(11)
O4w Ce1a O102 . . 139.24(13)
O4w Ce1a O3w . . 70.71(16)
O1w Ce1a O5w . . 142.8(2)
O1w Ce1a O2w . . 139.9(2)
O1w Ce1a O6w . . 72.4(2)
O1w Ce1a C9 . . 77.72(16)
O1w Ce1a C8 . 1_455 82.37(15)
O1w Ce1a C10 . . 99.53(14)
O1w Ce1a O102 . . 90.53(15)
O1w Ce1a O3w . . 72.32(17)
O5w Ce1a O2w . . 72.4(2)
O5w Ce1a O6w . . 70.39(19)
O5w Ce1a C9 . . 114.96(17)
O5w Ce1a C8 . 1_455 88.16(17)
O5w Ce1a C10 . . 69.42(16)
O5w Ce1a O102 . . 72.27(18)
O5w Ce1a O3w . . 141.17(14)
O2w Ce1a O6w . . 136.12(19)
O2w Ce1a C9 . . 66.38(15)
O2w Ce1a C8 . 1_455 126.93(14)
O2w Ce1a C10 . . 72.10(15)
O2w Ce1a O102 . . 84.00(16)
O2w Ce1a O3w . . 85.35(19)
O6w Ce1a C9 . . 110.39(19)
O6w Ce1a C8 . 1_455 74.15(17)
O6w Ce1a C10 . . 73.68(17)
O6w Ce1a O102 . . 63.18(19)
O6w Ce1a O3w . . 138.53(16)
C9 Ce1a C8 . 1_455 156.78(10)
C9 Ce1a C10 . . 51.47(14)
C9 Ce1a O102 . . 55.80(17)
C9 Ce1a O3w . . 82.44(17)
C8 Ce1a C10 1_455 . 145.45(14)
C8 Ce1a O102 1_455 . 136.83(16)
C8 Ce1a O3w 1_455 . 80.21(18)
C10 Ce1a O102 . . 11.90(12)
C10 Ce1a O3w . . 133.53(19)
O102 Ce1a O3w . . 137.7(2)
Ce1a Ce1b O82 . 1_455 89.4(4)
Ce1a Ce1b O91 . . 103.9(4)
Ce1a Ce1b O4w . . 36.7(3)
Ce1a Ce1b O1w . . 170.3(5)
Ce1a Ce1b O5w . . 30.3(3)
Ce1a Ce1b O2w . . 38.7(4)
Ce1a Ce1b O6w . . 94.0(4)
Ce1a Ce1b C9 . . 101.3(4)
Ce1a Ce1b C8 . 1_455 81.4(4)
Ce1a Ce1b C10 . . 78.3(3)
Ce1a Ce1b O102 . . 82.7(3)
Ce1a Ce1b O3w . . 93.9(3)
O82 Ce1b O91 1_455 . 156.3(2)
O82 Ce1b O4w 1_455 . 65.01(14)
O82 Ce1b O1w 1_455 . 80.9(2)
O82 Ce1b O5w 1_455 . 86.2(2)
O82 Ce1b O2w 1_455 . 122.20(17)
O82 Ce1b O6w 1_455 . 70.1(2)
O82 Ce1b C9 1_455 . 165.96(17)
O82 Ce1b C8 1_455 1_455 8.74(9)
O82 Ce1b C10 1_455 . 140.4(2)
O82 Ce1b O102 1_455 . 133.1(2)
O82 Ce1b O3w 1_455 . 83.3(2)
O91 Ce1b O4w . . 115.36(18)
O91 Ce1b O1w . . 85.0(3)
O91 Ce1b O5w . . 115.15(18)
O91 Ce1b O2w . . 65.80(17)
O91 Ce1b O6w . . 127.2(2)
O91 Ce1b C9 . . 10.84(15)
O91 Ce1b C8 . 1_455 156.50(19)
O91 Ce1b C10 . . 62.74(17)
O91 Ce1b O102 . . 69.1(2)
O91 Ce1b O3w . . 76.3(2)
O4w Ce1b O1w . . 135.6(2)
O4w Ce1b O5w . . 59.94(15)
O4w Ce1b O2w . . 57.53(15)
O4w Ce1b O6w . . 108.6(2)
O4w Ce1b C9 . . 119.48(16)
O4w Ce1b C8 . 1_455 56.31(13)
O4w Ce1b C10 . . 114.62(12)
O4w Ce1b O102 . . 119.45(15)
O4w Ce1b O3w . . 65.12(16)
O1w Ce1b O5w . . 148.1(3)
O1w Ce1b O2w . . 148.8(3)
O1w Ce1b O6w . . 83.6(3)
O1w Ce1b C9 . . 88.1(2)
O1w Ce1b C8 . 1_455 88.9(2)
O1w Ce1b C10 . . 109.8(2)
O1w Ce1b O102 . . 104.5(2)
O1w Ce1b O3w . . 84.2(2)
O5w Ce1b O2w . . 60.9(2)
O5w Ce1b O6w . . 64.64(19)
O5w Ce1b C9 . . 107.65(17)
O5w Ce1b C8 . 1_455 81.02(17)
O5w Ce1b C10 . . 64.42(15)
O5w Ce1b O102 . . 64.58(17)
O5w Ce1b O3w . . 123.22(17)
O2w Ce1b O6w . . 122.2(2)
O2w Ce1b C9 . . 65.26(15)
O2w Ce1b C8 . 1_455 113.46(16)
O2w Ce1b C10 . . 67.20(14)
O2w Ce1b O102 . . 75.92(16)
O2w Ce1b O3w . . 78.79(18)
O6w Ce1b C9 . . 117.5(2)
O6w Ce1b C8 . 1_455 74.4(2)
O6w Ce1b C10 . . 73.35(18)
O6w Ce1b O102 . . 64.4(2)
O6w Ce1b O3w . . 152.2(2)
C9 Ce1b C8 . 1_455 167.33(16)
C9 Ce1b C10 . . 52.05(15)
C9 Ce1b O102 . . 58.24(19)
C9 Ce1b O3w . . 86.9(2)
C8 Ce1b C10 1_455 . 140.20(18)
C8 Ce1b O102 1_455 . 134.4(2)
C8 Ce1b O3w 1_455 . 80.5(2)
C10 Ce1b O102 . . 9.48(15)
C10 Ce1b O3w . . 134.4(2)
O102 Ce1b O3w . . 143.2(3)
U1 O81 C8 . . 137.2(4)
U2 O82b C8b . . 138.8(4)
U2 O101 C10 . . 134.1(4)
U2 O92 C9 2_655 . 127.4(3)
U2 O71 C7 2_745 . 92.5(4)
U1 O72b C7b 1_554 . 92.7(3)
Ce1a O82 Ce1b 1_655 1_655 12.44(7)
Ce1a O82 C8 1_655 . 142.1(3)
Ce1b O82 C8 1_655 . 153.8(3)
U1 O71b C7b 1_554 . 96.9(3)
Ce1a O91 Ce1b . . 11.86(6)
Ce1a O91 C9 . . 144.2(4)
Ce1b O91 C9 . . 148.4(5)
U2 O72 C7 2_745 . 93.7(3)
Ce1a O4w Ce1b . . 7.31(5)
Ce1a O1w Ce1b . . 2.08(11)
Ce1a O5w Ce1b . . 6.09(5)
Ce1a O2w Ce1b . . 7.49(8)
Ce1a O6w Ce1b . . 11.77(7)
U2 C9 Ce1a 2_655 . 108.85(13)
U2 C9 Ce1b 2_655 . 100.80(13)
U2 C9 O92 2_655 . 34.8(2)
U2 C9 O91 2_655 . 90.1(3)
U2 C9 C4 2_655 . 149.1(4)
Ce1a C9 Ce1b . . 8.35(4)
Ce1a C9 O92 . . 143.5(3)
Ce1a C9 O91 . . 24.2(3)
Ce1a C9 C4 . . 100.0(3)
Ce1b C9 O92 . . 135.3(3)
Ce1b C9 O91 . . 20.8(3)
Ce1b C9 C4 . . 107.4(4)
O92 C9 O91 . . 124.2(4)
O92 C9 C4 . . 115.1(5)
O91 C9 C4 . . 120.6(5)
Ce1a C8 Ce1b 1_655 1_655 8.59(4)
Ce1a C8 O81 1_655 . 102.9(3)
Ce1a C8 O82 1_655 . 25.51(19)
Ce1a C8 C2 1_655 . 136.4(3)
Ce1b C8 O81 1_655 . 108.4(4)
Ce1b C8 O82 1_655 . 17.4(2)
Ce1b C8 C2 1_655 . 132.2(3)
O81 C8 O82 . . 123.7(6)
O81 C8 C2 . . 119.0(5)
O82 C8 C2 . . 117.2(4)
C8 C2 C1 . . 121.8(4)
C8 C2 C3 . . 119.2(5)
C1 C2 C3 . . 119.0(5)
C9 C4 C5 . . 124.3(5)
C9 C4 C3 . . 116.4(5)
C5 C4 C3 . . 119.3(4)
C2 C1 C7 . . 122.3(5)
C2 C1 C6 . . 119.1(4)
C7 C1 C6 . . 118.5(5)
C4 C5 C10 . . 124.6(4)
C4 C5 C6 . . 118.9(5)
C10 C5 C6 . . 116.5(5)
C2 C3 C4 . . 121.3(5)
C2 C3 H1c3 . . 119.3433
C4 C3 H1c3 . . 119.3443
U1 C7b O72b 1_554 . 61.8(2)
U1 C7b O71b 1_554 . 58.1(2)
U1 C7b C1b 1_554 . 177.7(4)
O72b C7b O71b . . 119.9(4)
O72b C7b C1b . . 120.4(5)
O71b C7b C1b . . 119.7(5)
O82b C8b O81b . . 123.1(5)
O82b C8b C2b . . 118.2(6)
O81b C8b C2b . . 118.6(5)
U2 C7 O71 2_745 . 60.8(3)
U2 C7 O72 2_745 . 59.8(2)
U2 C7 C1 2_745 . 171.3(4)
O71 C7 O72 . . 120.1(4)
O71 C7 C1 . . 120.0(6)
O72 C7 C1 . . 119.9(6)
U2 C10 Ce1a . . 111.14(18)
U2 C10 Ce1b . . 112.43(18)
U2 C10 O101 . . 29.9(3)
U2 C10 C5 . . 138.5(3)
U2 C10 O102 . . 96.0(4)
Ce1a C10 Ce1b . . 8.59(5)
Ce1a C10 O101 . . 141.0(4)
Ce1a C10 C5 . . 101.8(3)
Ce1a C10 O102 . . 24.6(3)
Ce1b C10 O101 . . 141.3(4)
Ce1b C10 C5 . . 104.0(3)
Ce1b C10 O102 . . 19.5(3)
O101 C10 C5 . . 114.2(4)
O101 C10 O102 . . 123.0(6)
C5 C10 O102 . . 122.9(5)
C1b C3b C2b 2_654 . 122.2(5)
C1b C3b H1c3b 2_654 . 118.8839
C2b C3b H1c3b . . 118.8839
C7b C1b C3b . 2_654 117.9(5)
C7b C1b C2b . . 122.5(4)
C3b C1b C2b 2_654 . 119.6(4)
C8b C2b C3b . . 117.3(4)
C8b C2b C1b . . 124.5(4)
C3b C2b C1b . . 118.2(4)
C1 C6 C5 . . 122.4(6)
C1 C6 H1c6 . . 118.8187
C5 C6 H1c6 . . 118.8182
Ce1a O102 Ce1b . . 12.49(7)
Ce1a O102 C10 . . 143.5(4)
Ce1b O102 C10 . . 151.0(4)
Ce1a O3w Ce1b . . 12.35(7)

loop_
_geom_bond_atom_site_label_1
_geom_bond_atom_site_label_2
_geom_bond_site_symmetry_2
_geom_bond_distance
U1 O81 . 2.404(4)
U1 O81 2_746 2.404(4)
U1 O11u . 1.764(5)
U1 O11u 2_746 1.764(5)
U1 O72b 1_556 2.573(4)
U1 O72b 2_745 2.573(4)
U1 O71b 1_556 2.496(3)
U1 O71b 2_745 2.496(3)
U1 C7b 1_556 2.917(4)
U1 C7b 2_745 2.917(4)
U2 O82b . 2.352(5)
U2 O101 . 2.339(5)
U2 O92 2_655 2.376(3)
U2 O71 2_745 2.455(4)
U2 O22u . 1.780(4)
U2 O21u . 1.757(4)
U2 O72 2_745 2.434(4)
U2 C9 2_655 3.303(4)
U2 C7 2_745 2.809(4)
U2 C10 . 3.371(6)
Ce1a Ce1b . 0.538(3)
Ce1a O82 1_455 2.497(4)
Ce1a O91 . 2.541(5)
Ce1a O4w . 2.528(4)
Ce1a O1w . 2.504(4)
Ce1a O5w . 2.555(6)
Ce1a O2w . 2.579(5)
Ce1a O6w . 2.631(7)
Ce1a C9 . 3.630(6)
Ce1a C8 1_455 3.560(5)
Ce1a C10 . 3.524(5)
Ce1a O102 . 2.468(4)
Ce1a O3w . 2.509(5)
Ce1b O82 1_455 2.444(6)
Ce1b O91 . 2.358(7)
Ce1b O4w . 2.939(5)
Ce1b O1w . 1.972(5)
Ce1b O5w . 3.005(6)
Ce1b O2w . 2.977(5)
Ce1b O6w . 2.538(8)
Ce1b C9 . 3.486(7)
Ce1b C8 1_455 3.600(7)
Ce1b C10 . 3.594(6)
Ce1b O102 . 2.477(5)
Ce1b O3w . 2.415(6)
O81 C8 . 1.263(5)
O82b C8b . 1.280(6)
O101 C10 . 1.296(7)
O92 C9 . 1.267(7)
O71 C7 . 1.263(8)
O72b C7b . 1.261(7)
O82 C8 . 1.241(7)
O71b C7b . 1.242(7)
O91 C9 . 1.251(7)
O72 C7 . 1.256(9)
O81b C8b . 1.230(9)
C9 C4 . 1.508(6)
C8 C2 . 1.513(8)
C2 C1 . 1.397(8)
C2 C3 . 1.405(5)
C4 C5 . 1.411(8)
C4 C3 . 1.390(8)
C1 C7 . 1.485(6)
C1 C6 . 1.394(8)
C5 C10 . 1.488(9)
C5 C6 . 1.378(6)
C3 H1c3 . 0.96
C7b C1b . 1.503(6)
C8b C2b . 1.502(7)
C10 O102 . 1.221(7)
C3b C1b 2_654 1.384(7)
C3b C2b . 1.390(5)
C3b H1c3b . 0.96
C1b C2b . 1.399(7)
C6 H1c6 . 0.96
